data_7021248
loop_
_publ_author_name
'Li, Junye'
'Zheng, Tingting'
'Sun, Hongjian'
'Xu, Wengang'
'Li, Xiaoyan'

_publ_section_title
;
 Selective C-F/C-H bond activation of fluoroarenes by cobalt complex
 supported with phosphine ligands.
;
_journal_issue 16
_journal_name_full 'Dalton transactions (Cambridge, England : 2003)'
_journal_page_first 5740
_journal_page_last 5748
_journal_paper_doi 10.1039/c3dt33074e
_journal_volume 42
_journal_year 2013
_chemical_formula_moiety 'C14 H18 Co F5 O2 P2'
_chemical_formula_sum 'C14 H18 Co F5 O2 P2'
_chemical_formula_weight 434.15
_chemical_name_systematic
;
?
;
_space_group_IT_number 14
_symmetry_cell_setting monoclinic
_symmetry_space_group_name_Hall '-P 2ybc'
_symmetry_space_group_name_H-M 'P 1 21/c 1'
_atom_sites_solution_hydrogens geom
_atom_sites_solution_primary direct
_atom_sites_solution_secondary difmap
_audit_creation_method SHELXL-97
_cell_angle_alpha 90.00
_cell_angle_beta 91.942(2)
_cell_angle_gamma 90.00
_cell_formula_units_Z 4
_cell_length_a 12.4005(11)
_cell_length_b 12.1015(10)
_cell_length_c 13.0277(11)
_cell_measurement_reflns_used 2238
_cell_measurement_temperature 273(2)
_cell_measurement_theta_max 23.00
_cell_measurement_theta_min 2.30
_cell_volume 1953.9(3)
_computing_cell_refinement 'Bruker SMART'
_computing_data_collection 'Bruker SMART'
_computing_data_reduction 'Bruker SAINT'
_computing_molecular_graphics 'Bruker SHELXTL'
_computing_publication_material 'Bruker SHELXTL'
_computing_structure_refinement 'SHELXL-97 (Sheldrick, 1997)'
_computing_structure_solution 'SHELXS-97 (Sheldrick, 1990)'
_diffrn_ambient_temperature 273(2)
_diffrn_measured_fraction_theta_full 0.988
_diffrn_measured_fraction_theta_max 0.988
_diffrn_measurement_device_type 'CCD area detector'
_diffrn_measurement_method 'phi and omega scans'
_diffrn_radiation_monochromator graphite
_diffrn_radiation_source 'fine-focus sealed tube'
_diffrn_radiation_type MoK\a
_diffrn_radiation_wavelength 0.71073
_diffrn_reflns_av_R_equivalents 0.0328
_diffrn_reflns_av_sigmaI/netI 0.0445
_diffrn_reflns_limit_h_max 8
_diffrn_reflns_limit_h_min -16
_diffrn_reflns_limit_k_max 15
_diffrn_reflns_limit_k_min -15
_diffrn_reflns_limit_l_max 16
_diffrn_reflns_limit_l_min -14
_diffrn_reflns_number 11295
_diffrn_reflns_theta_full 27.46
_diffrn_reflns_theta_max 27.46
_diffrn_reflns_theta_min 1.64
_exptl_absorpt_coefficient_mu 1.090
_exptl_absorpt_correction_T_max 0.8449
_exptl_absorpt_correction_T_min 0.8034
_exptl_absorpt_correction_type multi-scan
_exptl_absorpt_process_details sadbas
_exptl_crystal_colour LIGHT-YELLOW
_exptl_crystal_density_diffrn 1.476
_exptl_crystal_density_method 'not measured'
_exptl_crystal_description BLOCK
_exptl_crystal_F_000 880
_exptl_crystal_size_max 0.30
_exptl_crystal_size_mid 0.22
_exptl_crystal_size_min 0.20
_refine_diff_density_max 0.244
_refine_diff_density_min -0.257
_refine_diff_density_rms 0.048
_refine_ls_extinction_method none
_refine_ls_goodness_of_fit_ref 1.013
_refine_ls_hydrogen_treatment constr
_refine_ls_matrix_type full
_refine_ls_number_parameters 227
_refine_ls_number_reflns 4411
_refine_ls_number_restraints 1
_refine_ls_restrained_S_all 1.012
_refine_ls_R_factor_all 0.0783
_refine_ls_R_factor_gt 0.0405
_refine_ls_shift/su_max 0.000
_refine_ls_shift/su_mean 0.000
_refine_ls_structure_factor_coef Fsqd
_refine_ls_weighting_details 'calc w=1/[\s^2^(Fo^2^)+(0.0516P)^2^+0.0038P] where P=(Fo^2^+2Fc^2^)/3'
_refine_ls_weighting_scheme calc
_refine_ls_wR_factor_gt 0.0960
_refine_ls_wR_factor_ref 0.1111
_reflns_number_gt 2698
_reflns_number_total 4411
_reflns_threshold_expression >2sigma(I)
_cod_data_source_file c3dt33074e.txt
_cod_data_source_block 8
_cod_depositor_comments
;
The following automatic conversions were performed:

'_symmetry_cell_setting' value 'Monoclinic' changed to 'monoclinic'
according to /home/saulius/struct/CIF-dictionaries/cif_core.dic
dictionary named 'cif_core.dic' version 2.4.2 from
2011-04-26.

'_refine_ls_hydrogen_treatment' value 'CONSTR' changed
to 'constr' according to
/home/saulius/struct/CIF-dictionaries/cif_core.dic dictionary named
'cif_core.dic' version 2.4.2 from 2011-04-26.

Automatic conversion script
Id: cif_fix_values 1891 2012-01-12 08:04:46Z andrius 
;
_cod_original_sg_symbol_H-M 'P2(1)/c '
_cod_database_code 7021248

loop_
_symmetry_equiv_pos_as_xyz
'x, y, z'
'-x, y+1/2, -z+1/2'
'-x, -y, -z'
'x, -y-1/2, z-1/2'

loop_
_atom_site_label
_atom_site_type_symbol
_atom_site_fract_x
_atom_site_fract_y
_atom_site_fract_z
_atom_site_U_iso_or_equiv
_atom_site_adp_type
_atom_site_occupancy
_atom_site_symmetry_multiplicity
_atom_site_calc_flag
_atom_site_refinement_flags
_atom_site_disorder_assembly
_atom_site_disorder_group
C1 C 0.2612(2) 0.4765(2) 0.3248(2) 0.0559(7) Uani 1 1 d . . .
C2 C 0.3469(2) 0.4305(2) 0.3799(2) 0.0657(8) Uani 1 1 d . . .
C3 C 0.3642(3) 0.4386(3) 0.4849(3) 0.0756(9) Uani 1 1 d . . .
C4 C 0.2915(4) 0.4957(3) 0.5397(3) 0.0854(11) Uani 1 1 d . . .
C5 C 0.2047(3) 0.5425(2) 0.4917(3) 0.0784(10) Uani 1 1 d . . .
C6 C 0.1914(2) 0.5324(2) 0.3868(2) 0.0615(7) Uani 1 1 d . . .
C7 C 0.2022(3) 0.2126(2) 0.2703(3) 0.0965(11) Uani 1 1 d . A .
H7A H 0.2726 0.1954 0.2464 0.145 Uiso 1 1 calc R . .
H7B H 0.1575 0.1479 0.2659 0.145 Uiso 1 1 calc R . .
H7C H 0.2082 0.2370 0.3404 0.145 Uiso 1 1 calc R . .
C8 C 0.0122(3) 0.3438(3) 0.2472(4) 0.1270(17) Uani 1 1 d . A .
H8A H -0.0257 0.4009 0.2098 0.191 Uiso 1 1 calc R . .
H8B H 0.0225 0.3656 0.3177 0.191 Uiso 1 1 calc R . .
H8C H -0.0290 0.2767 0.2435 0.191 Uiso 1 1 calc R . .
C9 C 0.1086(3) 0.2485(3) 0.0729(2) 0.0856(10) Uani 1 1 d . A .
H9A H 0.1734 0.2323 0.0376 0.128 Uiso 1 1 calc R . .
H9B H 0.0622 0.2940 0.0301 0.128 Uiso 1 1 calc R . .
H9C H 0.0721 0.1808 0.0882 0.128 Uiso 1 1 calc R . .
C10 C 0.3124(4) 0.7303(2) 0.2404(3) 0.1114(14) Uani 1 1 d . A .
H10A H 0.2376 0.7489 0.2295 0.167 Uiso 1 1 calc R . .
H10B H 0.3562 0.7925 0.2230 0.167 Uiso 1 1 calc R . .
H10C H 0.3258 0.7113 0.3113 0.167 Uiso 1 1 calc R . .
C11 C 0.4870(3) 0.5916(3) 0.1890(3) 0.1027(12) Uani 1 1 d . A .
H11A H 0.5117 0.5299 0.1500 0.154 Uiso 1 1 calc R . .
H11B H 0.4978 0.5766 0.2610 0.154 Uiso 1 1 calc R . .
H11C H 0.5269 0.6565 0.1713 0.154 Uiso 1 1 calc R . .
C12 C 0.3459(3) 0.6756(3) 0.0337(2) 0.0981(12) Uani 1 1 d . A .
H12A H 0.2732 0.6912 0.0106 0.147 Uiso 1 1 calc R . .
H12B H 0.3781 0.6252 -0.0132 0.147 Uiso 1 1 calc R . .
H12C H 0.3868 0.7430 0.0365 0.147 Uiso 1 1 calc R . .
C13 C 0.3295(3) 0.3919(3) 0.0976(3) 0.0907(11) Uani 1 1 d D . .
C14 C 0.1328(3) 0.5419(3) 0.1173(3) 0.0837(10) Uani 1 1 d . . .
Co Co 0.24144(3) 0.46849(3) 0.17099(3) 0.05593(15) Uani 1 1 d . A .
F1 F 0.42339(14) 0.37215(14) 0.33067(15) 0.0875(5) Uani 1 1 d . . .
F2 F 0.45179(19) 0.39323(16) 0.53268(17) 0.1130(7) Uani 1 1 d . . .
F3 F 0.3053(2) 0.50594(19) 0.64353(15) 0.1313(9) Uani 1 1 d . . .
F4 F 0.1319(2) 0.59909(18) 0.54631(16) 0.1188(8) Uani 1 1 d . . .
F5 F 0.10308(15) 0.58322(15) 0.34391(14) 0.0874(5) Uani 1 1 d . . .
O1 O 0.374(3) 0.3422(11) 0.032(2) 0.116(5) Uani 0.66(8) 1 d PD A 1
O1A O 0.409(4) 0.346(2) 0.076(6) 0.119(9) Uani 0.34(8) 1 d PD A 2
O2 O 0.0623(3) 0.5903(3) 0.0803(3) 0.1447(12) Uani 1 1 d . A .
P1 P 0.14242(6) 0.32123(6) 0.19149(6) 0.0660(2) Uani 1 1 d . . .
P2 P 0.34532(6) 0.61401(6) 0.16035(6) 0.0660(2) Uani 1 1 d . . .

loop_
_atom_site_aniso_label
_atom_site_aniso_U_11
_atom_site_aniso_U_22
_atom_site_aniso_U_33
_atom_site_aniso_U_23
_atom_site_aniso_U_13
_atom_site_aniso_U_12
C1 0.0553(17) 0.0472(14) 0.0656(17) 0.0050(12) 0.0078(14) 0.0031(13)
C2 0.0638(19) 0.0501(15) 0.083(2) 0.0057(15) 0.0053(17) -0.0022(14)
C3 0.082(2) 0.0525(17) 0.091(2) 0.0174(17) -0.016(2) -0.0127(16)
C4 0.122(3) 0.067(2) 0.066(2) 0.0115(17) -0.008(2) -0.023(2)
C5 0.103(3) 0.063(2) 0.071(2) -0.0106(16) 0.026(2) -0.0073(19)
C6 0.0625(19) 0.0559(16) 0.0666(18) 0.0013(14) 0.0082(15) 0.0043(14)
C7 0.133(3) 0.070(2) 0.087(2) 0.0126(18) 0.004(2) -0.022(2)
C8 0.085(3) 0.110(3) 0.190(4) -0.041(3) 0.078(3) -0.027(2)
C9 0.084(2) 0.079(2) 0.093(2) -0.0131(18) -0.0032(19) -0.0075(19)
C10 0.141(4) 0.067(2) 0.128(3) -0.018(2) 0.040(3) -0.026(2)
C11 0.068(2) 0.102(3) 0.138(3) 0.036(2) -0.001(2) -0.020(2)
C12 0.106(3) 0.096(3) 0.093(2) 0.034(2) 0.015(2) -0.005(2)
C13 0.094(3) 0.070(2) 0.112(3) -0.007(2) 0.047(2) -0.009(2)
C14 0.078(2) 0.081(2) 0.092(2) 0.0049(18) -0.016(2) 0.0015(19)
Co 0.0529(2) 0.0543(2) 0.0613(2) 0.00090(17) 0.01249(18) 0.00244(17)
F1 0.0674(11) 0.0766(11) 0.1186(14) 0.0098(10) 0.0052(11) 0.0211(10)
F2 0.1238(18) 0.0847(13) 0.1265(16) 0.0319(11) -0.0525(14) -0.0102(12)
F3 0.208(3) 0.1155(16) 0.0688(13) 0.0035(11) -0.0137(15) -0.0271(18)
F4 0.149(2) 0.1192(16) 0.0917(14) -0.0274(12) 0.0495(14) 0.0054(15)
F5 0.0766(12) 0.0954(12) 0.0911(12) -0.0093(10) 0.0184(10) 0.0333(10)
O1 0.122(8) 0.105(4) 0.126(9) -0.038(5) 0.063(8) -0.009(5)
O1A 0.097(13) 0.123(9) 0.14(2) -0.056(12) 0.067(14) 0.008(9)
O2 0.117(2) 0.133(2) 0.180(3) 0.019(2) -0.066(2) 0.024(2)
P1 0.0607(5) 0.0645(5) 0.0738(5) -0.0075(4) 0.0182(4) -0.0060(4)
P2 0.0650(5) 0.0598(5) 0.0737(5) 0.0125(4) 0.0113(4) -0.0031(4)

loop_
_atom_type_symbol
_atom_type_description
_atom_type_scat_dispersion_real
_atom_type_scat_dispersion_imag
_atom_type_scat_source
C C 0.0033 0.0016 'International Tables Vol C Tables 4.2.6.8 and 6.1.1.4'
H H 0.0000 0.0000 'International Tables Vol C Tables 4.2.6.8 and 6.1.1.4'
O O 0.0106 0.0060 'International Tables Vol C Tables 4.2.6.8 and 6.1.1.4'
F F 0.0171 0.0103 'International Tables Vol C Tables 4.2.6.8 and 6.1.1.4'
P P 0.1023 0.0942 'International Tables Vol C Tables 4.2.6.8 and 6.1.1.4'
Co Co 0.3494 0.9721 'International Tables Vol C Tables 4.2.6.8 and 6.1.1.4'

loop_
_geom_angle_atom_site_label_1
_geom_angle_atom_site_label_2
_geom_angle_atom_site_label_3
_geom_angle
C2 C1 C6 112.4(3)
C2 C1 Co 124.4(2)
C6 C1 Co 123.2(2)
F1 C2 C1 120.1(3)
F1 C2 C3 114.6(3)
C1 C2 C3 125.3(3)
F2 C3 C4 120.2(3)
F2 C3 C2 121.6(4)
C4 C3 C2 118.2(3)
C5 C4 C3 120.3(3)
C5 C4 F3 119.5(4)
C3 C4 F3 120.3(4)
C4 C5 F4 120.3(3)
C4 C5 C6 119.3(3)
F4 C5 C6 120.5(3)
F5 C6 C5 115.8(3)
F5 C6 C1 119.6(3)
C5 C6 C1 124.6(3)
P1 C7 H7A 109.5
P1 C7 H7B 109.5
H7A C7 H7B 109.5
P1 C7 H7C 109.5
H7A C7 H7C 109.5
H7B C7 H7C 109.5
P1 C8 H8A 109.5
P1 C8 H8B 109.5
H8A C8 H8B 109.5
P1 C8 H8C 109.5
H8A C8 H8C 109.5
H8B C8 H8C 109.5
P1 C9 H9A 109.5
P1 C9 H9B 109.5
H9A C9 H9B 109.5
P1 C9 H9C 109.5
H9A C9 H9C 109.5
H9B C9 H9C 109.5
P2 C10 H10A 109.5
P2 C10 H10B 109.5
H10A C10 H10B 109.5
P2 C10 H10C 109.5
H10A C10 H10C 109.5
H10B C10 H10C 109.5
P2 C11 H11A 109.5
P2 C11 H11B 109.5
H11A C11 H11B 109.5
P2 C11 H11C 109.5
H11A C11 H11C 109.5
H11B C11 H11C 109.5
P2 C12 H12A 109.5
P2 C12 H12B 109.5
H12A C12 H12B 109.5
P2 C12 H12C 109.5
H12A C12 H12C 109.5
H12B C12 H12C 109.5
O1A C13 O1 34(2)
O1A C13 Co 159(4)
O1 C13 Co 167(2)
O2 C14 Co 178.7(4)
C14 Co C13 122.80(19)
C14 Co C1 116.24(14)
C13 Co C1 120.97(16)
C14 Co P1 91.99(11)
C13 Co P1 89.93(11)
C1 Co P1 88.15(8)
C14 Co P2 90.76(11)
C13 Co P2 90.68(11)
C1 Co P2 88.40(8)
P1 Co P2 176.29(4)
C7 P1 C8 103.6(2)
C7 P1 C9 102.08(15)
C8 P1 C9 103.30(18)
C7 P1 Co 116.12(12)
C8 P1 Co 115.97(13)
C9 P1 Co 113.95(11)
C11 P2 C10 103.6(2)
C11 P2 C12 102.49(18)
C10 P2 C12 102.34(18)
C11 P2 Co 115.92(12)
C10 P2 Co 116.42(13)
C12 P2 Co 114.16(13)

loop_
_geom_bond_atom_site_label_1
_geom_bond_atom_site_label_2
_geom_bond_distance
C1 C2 1.379(4)
C1 C6 1.381(3)
C1 Co 2.013(3)
C2 F1 1.360(3)
C2 C3 1.382(4)
C3 F2 1.350(4)
C3 C4 1.358(5)
C4 C5 1.350(5)
C4 F3 1.364(4)
C5 F4 1.354(3)
C5 C6 1.377(4)
C6 F5 1.359(3)
C7 P1 1.811(3)
C7 H7A 0.9600
C7 H7B 0.9600
C7 H7C 0.9600
C8 P1 1.813(3)
C8 H8A 0.9600
C8 H8B 0.9600
C8 H8C 0.9600
C9 P1 1.815(3)
C9 H9A 0.9600
C9 H9B 0.9600
C9 H9C 0.9600
C10 P2 1.807(3)
C10 H10A 0.9600
C10 H10B 0.9600
C10 H10C 0.9600
C11 P2 1.804(3)
C11 H11A 0.9600
C11 H11B 0.9600
C11 H11C 0.9600
C12 P2 1.811(3)
C12 H12A 0.9600
C12 H12B 0.9600
C12 H12C 0.9600
C13 O1A 1.17(2)
C13 O1 1.193(12)
C13 Co 1.743(4)
C14 O2 1.145(4)
C14 Co 1.741(4)
Co P1 2.1856(8)
Co P2 2.1891(8)
